data_1542916
loop_
_publ_author_name
'T.V. Drokina'
'G.A. Petrakovskii'
'M.S. Molokeev'
'A. Arauzo'
'J. Bartolome'

_publ_section_title
;
 Spin-glass Magnetism in RFeTi2O7 (R=Lu and Tb) Compounds
;
_journal_issue 0
_journal_name_full 'Physics Procedia'
_journal_page_first 580
_journal_page_last 588
_journal_paper_doi 10.1016/j.phpro.2015.12.074
_journal_volume 75
_journal_year 2014
_chemical_formula_moiety 'Fe7.34 O56 Tb8 Ti16.66'
_chemical_formula_sum 'Fe7.34 O56 Tb8 Ti16.66'
_chemical_formula_weight 3374.86
_space_group_IT_number 60
_symmetry_cell_setting orthorhombic
_symmetry_space_group_name_Hall '-P 2b 2ac'
_symmetry_space_group_name_H-M 'P c n b'
_cell_angle_alpha 90
_cell_angle_beta 90
_cell_angle_gamma 90
_cell_formula_units_Z 1
_cell_length_a 9.85680(13)
_cell_length_b 13.59424(18)
_cell_length_c 7.37880(11)
_cell_measurement_temperature 300
_cell_volume 988.73(2)
_diffrn_ambient_temperature 300
_diffrn_measurement_device_type
;
D8 ADVANCE Bruker
;
_diffrn_radiation_monochromator none
_diffrn_radiation_probe x-ray
_diffrn_radiation_type
;
 Cu K\a~1~~2~
;
_exptl_absorpt_coefficient_mu 117.827
_exptl_crystal_density_diffrn 5.6530(13)
_pd_char_colour
;
colourless
;
_pd_meas_2theta_range_inc 0.016
_pd_meas_2theta_range_max 139.987
_pd_meas_2theta_range_min 5
_pd_meas_scan_method step
_pd_proc_ls_pref_orient_corr
;
no correction
;
_pd_proc_ls_profile_function PearsonVII
_pd_proc_ls_prof_R_factor 1.068
_pd_proc_ls_prof_wR_expected 0.707
_pd_proc_ls_prof_wR_factor 1.153
_pd_proc_number_of_points 8436.6875
_pd_spec_mount_mode reflection
_refine_ls_goodness_of_fit_all 1.631
_refine_ls_R_I_factor 0.52
_refine_ls_shift/su_max 0.01000
_cod_data_source_file TbFeTi2O7.cif
_cod_data_source_block a
_cod_original_cell_volume 988.728(23)
_cod_original_sg_symbol_Hall
;
-P 2b 2ac
;
_cod_original_sg_symbol_H-M Pcnb
_cod_original_formula_sum
;
Fe7.34 O56 Tb8 Ti16.66
;
_cod_database_code 1542916
_cod_database_fobs_code 1542916

loop_
_symmetry_equiv_pos_as_xyz
'x, y, z'
'-x, -y, -z'
'-x, -y+1/2, z'
'-x+1/2, y, z+1/2'
'-x+1/2, y+1/2, -z+1/2'
'x, y+1/2, -z'
'x+1/2, -y, -z+1/2'
'x+1/2, -y+1/2, z+1/2'

loop_
_atom_site_label
_atom_site_type_symbol
_atom_site_fract_x
_atom_site_fract_y
_atom_site_fract_z
_atom_site_occupancy
_atom_site_B_iso_or_equiv
Tb Tb 0.24598(46) 0.13275(17) 0.00624(53) 1 1.235(79)
Ti1 Ti 0.2446(12) 0.38447(50) 0.48343(99) 0.871(18) 1.5
Fe1 Fe 0.2446(12) 0.38447(50) 0.48343(99) 0.129(18) 1.5
Ti2 Ti 0.5 0.25 0.2498(29) 0.57(13) 1.5
Fe2 Fe 0.5 0.25 0.2498(29) 0.43(13) 1.5
Ti3 Ti 0.0054(11) 0.48797(54) 0.2549(19) 0.927(83) 1.5
Fe3 Fe 0.0054(11) 0.48797(54) 0.2549(19) 0.073(83) 1.5
Fe Fe 0 0.25 0.3369(22) 0.78 2.26(29)
Fei Fe 0.0312(69) 0.2832(45) 0.1746(96) 0.11 2.26(29)
O1 O 0.1610(10) 0.3919(13) 0.2418(48) 1 1
O2 O 0.4024(23) 0.1101(18) 0.2533(54) 1 1
O3 O 0.0939(25) 0.1492(12) 0.2468(55) 1 1
O4 O 0.3721(41) 0.2847(27) 0.4322(49) 1 1
O5 O 0.3722(39) 0.2815(27) 0.0677(51) 1 1
O6 O 0.3774(30) 0.4952(18) 0.4315(37) 1 1
O7 O 0.3785(31) 0.4774(19) 0.0437(39) 1 1

loop_
_diffrn_radiation_wavelength
_diffrn_radiation_wavelength_wt
1.5406 1.0000
1.5443 0.5000

loop_
_geom_angle_atom_site_label_1
_geom_angle_atom_site_label_2
_geom_angle_atom_site_label_3
_geom_angle
_geom_angle_site_symmetry_1
_geom_angle_site_symmetry_3
O2 Tb O3 81.2(13) 1_555 1_555
O2 Tb O3 100.8(13) 1_555 4_554
O2 Tb O4 125.8(25) 1_555 4_554
O2 Tb O5 68.6(16) 1_555 1_555
O2 Tb O6 94.83(96) 1_555 5_545
O2 Tb O7 70.8(13) 1_555 6_545
O2 Tb O3 102.3(14) 4_554 1_555
O2 Tb O3 78.4(13) 4_554 4_554
O2 Tb O4 69.1(16) 4_554 4_554
O2 Tb O5 124.7(24) 4_554 1_555
O2 Tb O6 74.1(12) 4_554 5_545
O2 Tb O7 95.47(93) 4_554 6_545
O3 Tb O4 77.4(12) 1_555 4_554
O3 Tb O5 96.2(11) 1_555 1_555
O3 Tb O6 65.3(15) 1_555 5_545
O3 Tb O7 121.8(19) 1_555 6_545
O3 Tb O4 93.1(10) 4_554 4_554
O3 Tb O5 75.1(13) 4_554 1_555
O3 Tb O6 124.5(20) 4_554 5_545
O3 Tb O7 68.5(13) 4_554 6_545
O4 Tb O5 65.1(20) 4_554 1_555
O4 Tb O6 119.1(19) 4_554 5_545
O5 Tb O7 117.6(19) 1_555 6_545
O6 Tb O7 67.5(13) 5_545 6_545
O1 Ti1 O4 97.7(13) 1_555 1_555
O1 Ti1 O5 94.6(13) 1_555 4_555
O1 Ti1 O6 93.49(97) 1_555 1_555
O1 Ti1 O7 84.6(12) 1_555 4_555
O1 Ti1 O4 85.5(13) 4_555 1_555
O1 Ti1 O5 90.4(13) 4_555 4_555
O1 Ti1 O6 81.5(11) 4_555 1_555
O1 Ti1 O7 92.3(11) 4_555 4_555
O4 Ti1 O5 86.6(17) 1_555 4_555
O4 Ti1 O6 93.8(15) 1_555 1_555
O5 Ti1 O7 91.6(15) 4_555 4_555
O6 Ti1 O7 87.8(12) 1_555 4_555
O2 Ti2 O4 85.1(15) 1_555 1_555
O2 Ti2 O4 94.1(15) 1_555 3_655
O2 Ti2 O5 84.8(15) 1_555 1_555
O2 Ti2 O5 96.2(15) 1_555 3_655
O4 Ti2 O4 90.1(19) 1_555 3_655
O4 Ti2 O5 90.3(16) 1_555 1_555
O5 Ti2 O5 89.4(19) 1_555 3_655
O1 Ti3 O2 101.6(10) 1_555 5_555
O1 Ti3 O3 77.22(90) 1_555 3_555
O1 Ti3 O6 123.6(20) 1_555 7_465
O1 Ti3 O7 69.2(15) 1_555 4_555
O1 Ti3 O7 131.6(24) 1_555 7_465
O2 Ti3 O6 101.1(14) 5_555 7_465
O2 Ti3 O7 81.6(14) 5_555 4_555
O2 Ti3 O7 96.8(14) 5_555 7_465
O3 Ti3 O6 77.1(14) 3_555 7_465
O3 Ti3 O7 101.1(14) 3_555 4_555
O3 Ti3 O7 86.5(13) 3_555 7_465
O6 Ti3 O7 95.5(13) 7_465 7_465
O7 Ti3 O7 69.9(16) 4_555 7_465
O1 Fe O1 148.6(26) 1_555 3_555
O1 Fe O5 73.1(15) 1_555 4_555
O1 Fe O5 135.8(31) 1_555 8_455
O5 Fe O5 76.1(18) 4_555 8_455
O1 Fei O3 114.1(35) 1_555 1_555
O1 Fei O4 84.9(32) 1_555 4_554
O1 Fei O4 145.8(91) 1_555 8_454
O3 Fei O4 95.7(30) 1_555 4_554
O3 Fei O4 92.7(26) 1_555 8_454
O4 Fei O4 71.1(40) 4_554 8_454

loop_
_geom_bond_atom_site_label_1
_geom_bond_atom_site_label_2
_geom_bond_distance
_geom_bond_site_symmetry_2
Tb O2 2.407(34) .
Tb O2 2.391(34) 4_554
Tb O3 2.334(35) .
Tb O3 2.491(35) 4_554
Tb O4 2.433(38) 4_554
Tb O5 2.417(37) .
Tb O6 2.277(26) 5_545
Tb O7 2.510(27) 6_545
Ti1 O1 1.967(33) .
Ti1 O1 2.124(33) 4_555
Ti1 O4 1.887(40) .
Ti1 O5 1.916(39) 4_555
Ti1 O6 2.031(28) .
Ti1 O7 1.807(30) 4_555
Ti2 O2 2.131(24) .
Ti2 O4 1.903(41) .
Ti2 O5 1.891(41) .
Ti3 O1 2.017(17) .
Ti3 O2 1.894(25) 5_555
Ti3 O3 2.107(20) 3_555
Ti3 O6 1.880(31) 7_465
Ti3 O7 2.423(32) 4_555
Ti3 O7 1.999(32) 7_465
Fei O1 2.017(67) .
Fei O3 1.996(66) .
Fei O4 2.027(79) 4_554
Fei O4 2.552(78) 8_454
